data_4501488
loop_
_publ_author_name
'Kim, Seong-Yun'
'Takao, Koichiro'
'Haga, Yoshinori'
'Yamamoto, Etsuji'
'Kawata, Yoshihisa'
'Morita, Yasuji'
'Nishimura, Kenji'
'Ikeda, Yasuhisa'

_publ_section_title
;
 Molecular and Crystal Structures of Plutonyl(VI) Nitrate Complexes
 withN-Alkylated 2-Pyrrolidone Derivatives: Cocrystallization Potentiality
 of UVIand PuVI
;
_journal_issue 5
_journal_name_full 'Crystal Growth &amp; Design'
_journal_page_first 2033
_journal_paper_doi 10.1021/cg100015t
_journal_volume 10
_journal_year 2010
_chemical_formula_moiety 'C18 H34 N4 O10 Pu'
_chemical_formula_sum 'C18 H34 N4 O10 Pu'
_chemical_formula_weight 705.65
_chemical_name_systematic
; 
 ? 
;
_space_group_IT_number 2
_symmetry_cell_setting triclinic
_symmetry_space_group_name_Hall '-P 1'
_symmetry_space_group_name_H-M 'P -1'
_atom_sites_solution_hydrogens geom
_atom_sites_solution_primary direct
_atom_sites_solution_secondary difmap
_audit_creation_method SHELXL-97
_cell_angle_alpha 100.2040(10)
_cell_angle_beta 98.4020(10)
_cell_angle_gamma 112.9790(10)
_cell_formula_units_Z 2
_cell_length_a 9.8161(3)
_cell_length_b 10.3389(3)
_cell_length_c 14.5174(4)
_cell_measurement_temperature 296(2)
_cell_volume 1296.74(7)
_computing_cell_refinement PROCESS-AUTO
_computing_data_collection PROCESS-AUTO
_computing_data_reduction CrystalStructure
_computing_structure_refinement 'SHELXL-97 (Sheldrick, 1997)'
_computing_structure_solution SIR92
_diffrn_ambient_temperature 296(2)
_diffrn_detector_area_resol_mean 10.00
_diffrn_measured_fraction_theta_full 0.989
_diffrn_measured_fraction_theta_max 0.989
_diffrn_measurement_device_type 'Rigaku RAXIS-RAPID'
_diffrn_measurement_method \w
_diffrn_radiation_monochromator graphite
_diffrn_radiation_source 'fine-focus sealed tube'
_diffrn_radiation_type MoK\a
_diffrn_radiation_wavelength 0.71073
_diffrn_reflns_av_R_equivalents 0.0584
_diffrn_reflns_av_sigmaI/netI 0.0622
_diffrn_reflns_limit_h_max 12
_diffrn_reflns_limit_h_min -12
_diffrn_reflns_limit_k_max 13
_diffrn_reflns_limit_k_min -13
_diffrn_reflns_limit_l_max 18
_diffrn_reflns_limit_l_min -17
_diffrn_reflns_number 12845
_diffrn_reflns_theta_full 27.46
_diffrn_reflns_theta_max 27.46
_diffrn_reflns_theta_min 3.03
_exptl_absorpt_coefficient_mu 2.587
_exptl_absorpt_correction_T_max 0.4243
_exptl_absorpt_correction_T_min 0.3579
_exptl_absorpt_correction_type empirical
_exptl_crystal_density_diffrn 1.807
_exptl_crystal_density_method 'not measured'
_exptl_crystal_F_000 680
_exptl_crystal_size_max 0.50
_exptl_crystal_size_mid 0.50
_exptl_crystal_size_min 0.40
_refine_diff_density_max 2.064
_refine_diff_density_min -2.039
_refine_diff_density_rms 0.138
_refine_ls_extinction_coef 0.0029(4)
_refine_ls_extinction_expression Fc^*^=kFc[1+0.001xFc^2^\l^3^/sin(2\q)]^-1/4^
_refine_ls_extinction_method SHELXL
_refine_ls_goodness_of_fit_ref 1.023
_refine_ls_hydrogen_treatment constr
_refine_ls_matrix_type full
_refine_ls_number_parameters 300
_refine_ls_number_reflns 5931
_refine_ls_number_restraints 0
_refine_ls_restrained_S_all 1.023
_refine_ls_R_factor_all 0.0410
_refine_ls_R_factor_gt 0.0366
_refine_ls_shift/su_max 0.002
_refine_ls_shift/su_mean 0.000
_refine_ls_structure_factor_coef Fsqd
_refine_ls_weighting_details 'calc w=1/[\s^2^(Fo^2^)+(0.0465P)^2^+0.0000P] where P=(Fo^2^+2Fc^2^)/3'
_refine_ls_weighting_scheme calc
_refine_ls_wR_factor_gt 0.0843
_refine_ls_wR_factor_ref 0.0907
_reflns_number_gt 5238
_reflns_number_total 5931
_reflns_threshold_expression >2sigma(I)
_cod_data_source_file cg100015t_si_002.cif
_cod_data_source_block PuO2(NO3)2(NNpP)2
_cod_database_code 4501488

loop_
_symmetry_equiv_pos_as_xyz
'x, y, z'
'-x, -y, -z'

loop_
_atom_site_label
_atom_site_type_symbol
_atom_site_fract_x
_atom_site_fract_y
_atom_site_fract_z
_atom_site_U_iso_or_equiv
_atom_site_adp_type
_atom_site_occupancy
_atom_site_symmetry_multiplicity
_atom_site_calc_flag
_atom_site_refinement_flags
Pu1 Pu 0.743821(18) 0.314843(17) 0.254770(11) 0.04004(9) Uani 1 1 d .
O1 O 0.5724(5) 0.2674(5) 0.1752(3) 0.0565(9) Uani 1 1 d .
O2 O 0.9151(5) 0.3611(5) 0.3342(3) 0.0627(10) Uani 1 1 d .
O3 O 0.6177(5) 0.3238(4) 0.3824(3) 0.0520(9) Uani 1 1 d .
O4 O 0.8675(5) 0.3146(4) 0.1247(3) 0.0558(10) Uani 1 1 d .
O5 O 0.7629(7) 0.5602(5) 0.3307(4) 0.0871(19) Uani 1 1 d .
O6 O 0.8644(7) 0.5507(5) 0.2129(4) 0.0753(15) Uani 1 1 d .
O7 O 0.8926(10) 0.7594(5) 0.2932(5) 0.122(3) Uani 1 1 d .
O8 O 0.7357(7) 0.0723(5) 0.1824(4) 0.0754(14) Uani 1 1 d .
O9 O 0.6368(6) 0.0819(5) 0.3026(3) 0.0637(11) Uani 1 1 d .
O10 O 0.6245(8) -0.1249(5) 0.2264(5) 0.0949(19) Uani 1 1 d .
N3 N 0.5299(6) 0.3090(4) 0.5174(3) 0.0484(10) Uani 1 1 d .
N4 N 0.9432(5) 0.2747(4) -0.0125(3) 0.0440(9) Uani 1 1 d .
N1 N 0.8426(8) 0.6304(6) 0.2815(5) 0.0734(17) Uani 1 1 d .
N2 N 0.6664(7) 0.0056(6) 0.2385(4) 0.0614(13) Uani 1 1 d .
C1 C 0.6369(6) 0.3207(5) 0.4686(4) 0.0473(11) Uani 1 1 d .
C2 C 0.7789(8) 0.3342(8) 0.5320(5) 0.0687(16) Uani 1 1 d .
H25 H 0.8632 0.4273 0.5388 0.082 Uiso 1 1 calc R
H26 H 0.8064 0.2571 0.5062 0.082 Uiso 1 1 calc R
C3 C 0.7388(11) 0.3217(11) 0.6275(5) 0.090(2) Uani 1 1 d .
H27 H 0.7356 0.2321 0.6409 0.108 Uiso 1 1 calc R
H28 H 0.8142 0.4027 0.6791 0.108 Uiso 1 1 calc R
C4 C 0.5848(9) 0.3228(9) 0.6203(4) 0.081(2) Uani 1 1 d .
H21 H 0.5166 0.2421 0.6406 0.097 Uiso 1 1 calc R
H22 H 0.5932 0.4130 0.6598 0.097 Uiso 1 1 calc R
C5 C 0.3827(6) 0.3090(5) 0.4784(4) 0.0487(12) Uani 1 1 d .
C6 C 0.2486(6) 0.1569(6) 0.4355(4) 0.0492(12) Uani 1 1 d .
C8 C 0.1106(9) 0.1834(9) 0.4041(7) 0.082(2) Uani 1 1 d .
H7 H 0.0614 0.1879 0.4562 0.099 Uiso 1 1 calc R
H8 H 0.0411 0.1056 0.3499 0.099 Uiso 1 1 calc R
H9 H 0.1416 0.2737 0.3860 0.099 Uiso 1 1 calc R
C7 C 0.2782(8) 0.0738(7) 0.3484(5) 0.0658(16) Uani 1 1 d .
H4 H 0.2376 0.0934 0.2909 0.079 Uiso 1 1 calc R
H5 H 0.2296 -0.0286 0.3435 0.079 Uiso 1 1 calc R
H6 H 0.3859 0.1044 0.3562 0.079 Uiso 1 1 calc R
C9 C 0.2264(8) 0.0689(7) 0.5102(5) 0.0667(16) Uani 1 1 d .
H1 H 0.2870 0.0152 0.5067 0.080 Uiso 1 1 calc R
H2 H 0.1209 0.0025 0.4976 0.080 Uiso 1 1 calc R
H3 H 0.2571 0.1333 0.5733 0.080 Uiso 1 1 calc R
C10 C 0.8395(6) 0.2515(5) 0.0380(4) 0.0455(11) Uani 1 1 d .
C11 C 0.6882(7) 0.1401(7) -0.0234(5) 0.0652(15) Uani 1 1 d .
H23 H 0.6126 0.1788 -0.0253 0.078 Uiso 1 1 calc R
H24 H 0.6529 0.0538 0.0005 0.078 Uiso 1 1 calc R
C12 C 0.7186(10) 0.1067(10) -0.1213(6) 0.100(3) Uani 1 1 d .
H29 H 0.6924 0.0038 -0.1429 0.120 Uiso 1 1 calc R
H30 H 0.6573 0.1315 -0.1674 0.120 Uiso 1 1 calc R
C13 C 0.8830(8) 0.1934(8) -0.1140(4) 0.0654(15) Uani 1 1 d .
H19 H 0.9324 0.1307 -0.1310 0.078 Uiso 1 1 calc R
H20 H 0.8971 0.2588 -0.1558 0.078 Uiso 1 1 calc R
C14 C 1.0975(6) 0.3923(5) 0.0234(4) 0.0464(11) Uani 1 1 d .
C15 C 1.2247(7) 0.3459(6) 0.0623(4) 0.0561(13) Uani 1 1 d .
C18 C 1.2418(10) 0.2397(9) -0.0166(6) 0.091(2) Uani 1 1 d .
H16 H 1.1754 0.1421 -0.0176 0.109 Uiso 1 1 calc R
H17 H 1.3454 0.2516 -0.0045 0.109 Uiso 1 1 calc R
H18 H 1.2155 0.2581 -0.0778 0.109 Uiso 1 1 calc R
C16 C 1.1880(10) 0.2789(10) 0.1461(6) 0.088(2) Uani 1 1 d .
H10 H 1.2328 0.3538 0.2055 0.106 Uiso 1 1 calc R
H11 H 1.2285 0.2083 0.1478 0.106 Uiso 1 1 calc R
H12 H 1.0795 0.2325 0.1379 0.106 Uiso 1 1 calc R
C17 C 1.3716(8) 0.4847(9) 0.0987(7) 0.085(2) Uani 1 1 d .
H13 H 1.4222 0.5014 0.0472 0.102 Uiso 1 1 calc R
H14 H 1.4368 0.4753 0.1506 0.102 Uiso 1 1 calc R
H15 H 1.3485 0.5652 0.1211 0.102 Uiso 1 1 calc R

loop_
_atom_site_aniso_label
_atom_site_aniso_U_11
_atom_site_aniso_U_22
_atom_site_aniso_U_33
_atom_site_aniso_U_23
_atom_site_aniso_U_13
_atom_site_aniso_U_12
Pu1 0.03405(12) 0.05217(12) 0.03378(12) 0.00981(8) 0.01473(8) 0.01651(8)
O1 0.040(2) 0.078(2) 0.045(2) 0.011(2) 0.0061(17) 0.0220(18)
O2 0.037(2) 0.089(3) 0.050(2) 0.006(2) 0.0039(18) 0.023(2)
O3 0.054(2) 0.069(2) 0.042(2) 0.0246(19) 0.0291(18) 0.0262(18)
O4 0.056(2) 0.062(2) 0.042(2) 0.0053(18) 0.0281(19) 0.0162(18)
O5 0.128(5) 0.065(2) 0.088(4) 0.025(3) 0.078(4) 0.041(3)
O6 0.104(4) 0.062(2) 0.070(3) 0.024(2) 0.058(3) 0.030(2)
O7 0.191(8) 0.054(3) 0.134(6) 0.030(3) 0.109(6) 0.038(4)
O8 0.093(4) 0.069(3) 0.078(3) 0.023(3) 0.050(3) 0.037(3)
O9 0.077(3) 0.065(2) 0.060(3) 0.027(2) 0.036(2) 0.029(2)
O10 0.129(6) 0.065(3) 0.105(5) 0.031(3) 0.049(4) 0.045(3)
N3 0.054(3) 0.047(2) 0.035(2) 0.0049(18) 0.020(2) 0.0116(18)
N4 0.046(2) 0.052(2) 0.036(2) 0.0106(18) 0.0184(19) 0.0189(18)
N1 0.098(5) 0.053(3) 0.075(4) 0.018(3) 0.049(4) 0.028(3)
N2 0.080(4) 0.063(3) 0.050(3) 0.024(3) 0.018(3) 0.035(3)
C1 0.050(3) 0.040(2) 0.046(3) 0.009(2) 0.022(2) 0.011(2)
C2 0.061(4) 0.082(4) 0.055(4) 0.020(3) 0.014(3) 0.020(3)
C3 0.093(6) 0.121(6) 0.052(4) 0.025(4) 0.011(4) 0.042(5)
C4 0.072(5) 0.112(5) 0.033(3) 0.011(3) 0.010(3) 0.017(4)
C5 0.055(3) 0.046(2) 0.049(3) 0.016(2) 0.027(3) 0.020(2)
C6 0.046(3) 0.055(3) 0.052(3) 0.019(2) 0.026(3) 0.019(2)
C8 0.062(4) 0.104(5) 0.101(6) 0.050(5) 0.037(4) 0.039(4)
C7 0.070(4) 0.059(3) 0.051(3) 0.003(3) 0.021(3) 0.012(3)
C9 0.070(4) 0.060(3) 0.064(4) 0.023(3) 0.027(3) 0.015(3)
C10 0.047(3) 0.044(2) 0.046(3) 0.009(2) 0.021(2) 0.018(2)
C11 0.049(3) 0.074(3) 0.057(4) 0.003(3) 0.023(3) 0.012(3)
C12 0.078(6) 0.117(6) 0.058(4) -0.011(4) 0.019(4) 0.006(5)
C13 0.062(4) 0.087(4) 0.039(3) 0.008(3) 0.020(3) 0.025(3)
C14 0.042(3) 0.050(2) 0.049(3) 0.016(2) 0.021(2) 0.016(2)
C15 0.051(3) 0.070(3) 0.061(3) 0.025(3) 0.026(3) 0.031(3)
C18 0.086(6) 0.115(6) 0.093(6) 0.014(5) 0.029(5) 0.068(5)
C16 0.095(6) 0.117(6) 0.077(5) 0.057(5) 0.016(4) 0.058(5)
C17 0.050(4) 0.097(5) 0.100(6) 0.023(5) 0.018(4) 0.025(4)

loop_
_atom_type_symbol
_atom_type_description
_atom_type_scat_dispersion_real
_atom_type_scat_dispersion_imag
_atom_type_scat_source
C C 0.0033 0.0016 'International Tables Vol C Tables 4.2.6.8 and 6.1.1.4'
H H 0.0000 0.0000 'International Tables Vol C Tables 4.2.6.8 and 6.1.1.4'
O O 0.0106 0.0060 'International Tables Vol C Tables 4.2.6.8 and 6.1.1.4'
N N 0.0061 0.0033 'International Tables Vol C Tables 4.2.6.8 and 6.1.1.4'
Pu Pu -9.4100 4.3056 'International Tables Vol C Tables 4.2.6.8 and 6.1.1.4'

loop_
_geom_angle_atom_site_label_1
_geom_angle_atom_site_label_2
_geom_angle_atom_site_label_3
_geom_angle
O1 Pu1 O2 179.60(17)
O1 Pu1 O3 87.95(17)
O2 Pu1 O3 92.13(17)
O1 Pu1 O4 90.73(17)
O2 Pu1 O4 89.21(18)
O3 Pu1 O4 177.30(11)
O1 Pu1 O6 92.1(2)
O2 Pu1 O6 88.2(2)
O3 Pu1 O6 114.40(13)
O4 Pu1 O6 63.28(13)
O1 Pu1 O9 91.01(19)
O2 Pu1 O9 88.7(2)
O3 Pu1 O9 65.88(13)
O4 Pu1 O9 116.51(13)
O6 Pu1 O9 176.86(15)
O1 Pu1 O5 92.8(2)
O2 Pu1 O5 87.6(2)
O3 Pu1 O5 64.53(13)
O4 Pu1 O5 113.20(13)
O6 Pu1 O5 49.94(13)
O9 Pu1 O5 130.06(13)
O1 Pu1 O8 89.5(2)
O2 Pu1 O8 90.1(2)
O3 Pu1 O8 116.02(13)
O4 Pu1 O8 66.31(13)
O6 Pu1 O8 129.58(14)
O9 Pu1 O8 50.26(14)
O5 Pu1 O8 177.65(18)
O1 Pu1 N2 89.84(18)
O2 Pu1 N2 89.8(2)
O3 Pu1 N2 90.79(14)
O4 Pu1 N2 91.56(14)
O6 Pu1 N2 154.78(14)
O9 Pu1 N2 25.00(13)
O5 Pu1 N2 155.04(14)
O8 Pu1 N2 25.26(15)
O1 Pu1 N1 94.4(2)
O2 Pu1 N1 86.0(2)
O3 Pu1 N1 89.22(13)
O4 Pu1 N1 88.53(14)
O6 Pu1 N1 25.35(14)
O9 Pu1 N1 154.32(14)
O5 Pu1 N1 24.69(14)
O8 Pu1 N1 154.61(14)
N2 Pu1 N1 175.76(16)
C1 O3 Pu1 138.6(4)
C10 O4 Pu1 140.0(4)
N1 O5 Pu1 98.2(3)
N1 O6 Pu1 97.9(3)
N2 O8 Pu1 96.9(3)
N2 O9 Pu1 97.8(3)
C1 N3 C5 124.1(5)
C1 N3 C4 112.4(5)
C5 N3 C4 122.6(5)
C10 N4 C13 113.8(5)
C10 N4 C14 123.0(4)
C13 N4 C14 122.1(4)
O7 N1 O5 125.4(6)
O7 N1 O6 121.1(5)
O5 N1 O6 113.5(5)
O7 N1 Pu1 175.6(6)
O5 N1 Pu1 57.1(3)
O6 N1 Pu1 56.7(3)
O10 N2 O9 123.3(5)
O10 N2 O8 121.5(6)
O9 N2 O8 115.0(5)
O10 N2 Pu1 175.1(5)
O9 N2 Pu1 57.2(2)
O8 N2 Pu1 57.8(3)
O3 C1 N3 122.6(6)
O3 C1 C2 126.7(5)
N3 C1 C2 110.8(5)
C1 C2 C3 104.4(5)
C4 C3 C2 107.1(6)
N3 C4 C3 104.3(5)
N3 C5 C6 115.2(4)
C8 C6 C9 111.3(5)
C8 C6 C7 109.7(6)
C9 C6 C7 108.7(5)
C8 C6 C5 105.9(5)
C9 C6 C5 110.8(5)
C7 C6 C5 110.5(4)
O4 C10 N4 123.3(5)
O4 C10 C11 126.6(4)
N4 C10 C11 110.1(5)
C10 C11 C12 103.9(5)
C13 C12 C11 108.2(6)
N4 C13 C12 103.9(5)
N4 C14 C15 115.7(4)
C18 C15 C17 110.1(6)
C18 C15 C16 110.2(6)
C17 C15 C16 109.0(6)
C18 C15 C14 111.3(5)
C17 C15 C14 106.2(5)
C16 C15 C14 110.0(5)

loop_
_geom_bond_atom_site_label_1
_geom_bond_atom_site_label_2
_geom_bond_distance
Pu1 O1 1.730(4)
Pu1 O2 1.731(4)
Pu1 O3 2.382(3)
Pu1 O4 2.390(3)
Pu1 O6 2.490(4)
Pu1 O9 2.494(4)
Pu1 O5 2.503(4)
Pu1 O8 2.507(4)
Pu1 N2 2.939(5)
Pu1 N1 2.950(5)
O3 C1 1.246(6)
O4 C10 1.247(6)
O5 N1 1.245(6)
O6 N1 1.275(7)
O7 N1 1.198(7)
O8 N2 1.264(7)
O9 N2 1.254(6)
O10 N2 1.217(7)
N3 C1 1.329(6)
N3 C5 1.474(7)
N3 C4 1.474(7)
N4 C10 1.312(6)
N4 C13 1.465(7)
N4 C14 1.467(6)
C1 C2 1.496(9)
C2 C3 1.509(9)
C3 C4 1.504(11)
C5 C6 1.546(7)
C6 C8 1.507(8)
C6 C9 1.521(7)
C6 C7 1.529(7)
C10 C11 1.496(8)
C11 C12 1.503(9)
C12 C13 1.485(10)
C14 C15 1.570(7)
C15 C18 1.517(9)
C15 C17 1.520(10)
C15 C16 1.524(8)
